data_7021648
loop_
_publ_author_name
'Rivers, Joseph H.'
'Jones, Richard A.'

_publ_section_title
;
 Synthesis and structures of Co bis-trifluoromethylpyrazolate complexes.
;
_journal_issue 36
_journal_name_full 'Dalton transactions (Cambridge, England : 2003)'
_journal_page_first 12898
_journal_page_last 12907
_journal_paper_doi 10.1039/c3dt50758k
_journal_volume 42
_journal_year 2013
_chemical_formula_moiety 'C24 H30 Co F18 Li N6 O3 P3'
_chemical_formula_sum 'C24 H30 Co F18 Li N6 O3 P3'
_chemical_formula_weight 951.32
_chemical_name_common
;
lithium-bis(trimethylphosphineoxid-mu-trimethylphosphineoxide-
mu-3,5-bis(trifluoromethyl)pyrazolate-bis(3,5-
bis(trifluoromethyl)pyrazolate)cobalt(ii)
;
_chemical_name_systematic
;
lithium-bis(trimethylphosphineoxid-\m-trimethylphosphineoxide-
\m-3,5-bis(trifluoromethyl)pyrazolate-
bis(3,5-bis(trifluoromethyl)pyrazolate)cobalt(ii)
;
_space_group_IT_number 14
_symmetry_cell_setting monoclinic
_symmetry_space_group_name_Hall '-P 2ybc'
_symmetry_space_group_name_H-M 'P 1 21/c 1'
_atom_sites_solution_hydrogens geom
_atom_sites_solution_primary direct
_atom_sites_solution_secondary difmap
_audit_creation_method SHELXL-97
_cell_angle_alpha 90.00
_cell_angle_beta 115.58(2)
_cell_angle_gamma 90.00
_cell_formula_units_Z 4
_cell_length_a 14.371(3)
_cell_length_b 12.277(3)
_cell_length_c 24.941(8)
_cell_measurement_reflns_used 15011
_cell_measurement_temperature 100(2)
_cell_measurement_theta_max 31.4404
_cell_measurement_theta_min 1.8104
_cell_volume 3969.1(19)
_computing_cell_refinement 'CrystalClear (Rigaku Inc., 2008)'
_computing_data_collection 'CrystalClear (Rigaku Inc., 2008)'
_computing_data_reduction 'CrystalClear (Rigaku Inc., 2008)'
_computing_molecular_graphics 'Ortep-3 for Windows (Farrugia, 1997)'
_computing_publication_material 'CIFTAB (Sheldrick, 2008)'
_computing_structure_refinement 'XL SHELXTL/PC, Siemens Analytical'
_computing_structure_solution
;
SIR97 - Altomare A., Burla M.C., Camalli M., Cascarano G.L., Giacovazzo C.,
Guagliardi A., Moliterni A.G.G., Polidori G.,Spagna R.
;
_diffrn_ambient_temperature 100(2)
_diffrn_detector_area_resol_mean 28.5714
_diffrn_measured_fraction_theta_full 0.999
_diffrn_measured_fraction_theta_max 0.999
_diffrn_measurement_device_type 'Rigaku AFC-12 with Saturn 724+CCD'
_diffrn_measurement_method \w-scan
_diffrn_radiation_monochromator graphite
_diffrn_radiation_source 'fine-focus sealed tube'
_diffrn_radiation_type MoK\a
_diffrn_radiation_wavelength 0.71073
_diffrn_reflns_av_R_equivalents 0.0526
_diffrn_reflns_av_sigmaI/netI 0.0455
_diffrn_reflns_limit_h_max 18
_diffrn_reflns_limit_h_min -18
_diffrn_reflns_limit_k_max 15
_diffrn_reflns_limit_k_min -15
_diffrn_reflns_limit_l_max 32
_diffrn_reflns_limit_l_min -32
_diffrn_reflns_number 43036
_diffrn_reflns_theta_full 27.50
_diffrn_reflns_theta_max 27.50
_diffrn_reflns_theta_min 1.81
_exptl_absorpt_coefficient_mu 0.673
_exptl_absorpt_correction_T_max 0.99
_exptl_absorpt_correction_T_min 0.773
_exptl_absorpt_correction_type multi-scan
_exptl_absorpt_process_details
;
Abscor. T. Higashi (2001).
The Rigaku Corporation, Tokyo, Japan.
;
_exptl_crystal_colour blue
_exptl_crystal_density_diffrn 1.592
_exptl_crystal_density_method 'not measured'
_exptl_crystal_description needle
_exptl_crystal_F_000 1908
_exptl_crystal_size_max 0.2960
_exptl_crystal_size_mid 0.02
_exptl_crystal_size_min 0.02
_refine_diff_density_max 0.470
_refine_diff_density_min -0.657
_refine_diff_density_rms 0.084
_refine_ls_extinction_method none
_refine_ls_goodness_of_fit_ref 1.202
_refine_ls_hydrogen_treatment constr
_refine_ls_matrix_type full
_refine_ls_number_parameters 572
_refine_ls_number_reflns 9118
_refine_ls_number_restraints 330
_refine_ls_restrained_S_all 1.204
_refine_ls_R_factor_all 0.0783
_refine_ls_R_factor_gt 0.0678
_refine_ls_shift/su_max 0.000
_refine_ls_shift/su_mean 0.000
_refine_ls_structure_factor_coef Fsqd
_refine_ls_weighting_details 'calc w=1/[\s^2^(Fo^2^)+(0.0609P)^2^+3.8889P] where P=(Fo^2^+2Fc^2^)/3'
_refine_ls_weighting_scheme calc
_refine_ls_wR_factor_gt 0.1516
_refine_ls_wR_factor_ref 0.1584
_reflns_number_gt 8067
_reflns_number_total 9118
_reflns_threshold_expression >2sigma(I)
_cod_data_source_file c3dt50758k.txt
_cod_data_source_block CoPz3(OPMe3)3Li
_cod_depositor_comments
;
The following automatic conversions were performed:

'_exptl_absorpt_correction_type' value 'Multi-scan' changed to
'multi-scan' according to
/home/saulius/struct/CIF-dictionaries/cif_core.dic dictionary named
'cif_core.dic' version 2.4.2 from 2011-04-26.

Automatic conversion script
Id: cif_fix_values 1891 2012-01-12 08:04:46Z andrius 
;
_cod_original_cell_volume 3969.1(18)
_cod_original_sg_symbol_H-M P21/c
_cod_database_code 7021648

loop_
_symmetry_equiv_pos_as_xyz
'x, y, z'
'-x, y+1/2, -z+1/2'
'-x, -y, -z'
'x, -y-1/2, z-1/2'

loop_
_atom_site_label
_atom_site_type_symbol
_atom_site_fract_x
_atom_site_fract_y
_atom_site_fract_z
_atom_site_U_iso_or_equiv
_atom_site_adp_type
_atom_site_occupancy
_atom_site_symmetry_multiplicity
_atom_site_calc_flag
_atom_site_refinement_flags
_atom_site_disorder_assembly
_atom_site_disorder_group
Co1 Co 0.15826(3) 0.43150(3) 0.190688(18) 0.02122(12) Uani 1 1 d . . .
P1 P 0.03395(7) 0.29879(7) 0.25103(4) 0.0286(2) Uani 1 1 d . . .
P3 P 0.16279(7) 0.47929(8) 0.44084(4) 0.0299(2) Uani 1 1 d U . .
P2 P 0.42449(7) 0.28840(8) 0.38280(4) 0.0344(2) Uani 1 1 d . . .
Li1 Li 0.2203(4) 0.4394(5) 0.3320(3) 0.0280(12) Uani 1 1 d . . .
F1 F 0.18651(17) 0.60584(17) 0.11737(9) 0.0371(5) Uani 1 1 d . . .
F2 F 0.3016(2) 0.7316(2) 0.14321(10) 0.0527(7) Uani 1 1 d . . .
F3 F 0.1485(2) 0.7682(2) 0.13204(10) 0.0556(7) Uani 1 1 d . . .
F4 F 0.3673(10) 0.5975(8) 0.4084(6) 0.051(3) Uani 0.44 1 d PDU A 1
F5 F 0.4573(6) 0.7174(10) 0.3923(7) 0.081(4) Uani 0.44 1 d PDU A 1
F6 F 0.3169(8) 0.7611(9) 0.3956(6) 0.085(5) Uani 0.44 1 d PDU A 1
F4B F 0.4401(6) 0.7539(7) 0.3931(6) 0.072(3) Uani 0.56 1 d PDU A 2
F6B F 0.3914(8) 0.5999(5) 0.4112(5) 0.052(3) Uani 0.56 1 d PDU A 2
F5B F 0.2932(6) 0.7365(6) 0.3918(4) 0.0464(18) Uani 0.56 1 d PDU A 2
F7 F 0.4129(2) 0.4922(2) 0.21666(16) 0.0712(9) Uani 1 1 d . . .
F8 F 0.3546(2) 0.4738(2) 0.12345(16) 0.0783(11) Uani 1 1 d . . .
F9 F 0.49583(16) 0.39723(19) 0.17939(12) 0.0459(6) Uani 1 1 d . . .
F10 F 0.1968(5) 0.0067(8) 0.1856(3) 0.0568(19) Uani 0.58 1 d PDU B 1
F11 F 0.2402(5) -0.0001(7) 0.11547(19) 0.0577(19) Uani 0.58 1 d PDU B 1
F12 F 0.3526(4) -0.0203(6) 0.2034(3) 0.0575(19) Uani 0.58 1 d PDU B 1
F11B F 0.2366(8) -0.0045(12) 0.2073(5) 0.082(4) Uani 0.42 1 d PDU B 2
F12B F 0.2001(8) 0.0098(12) 0.1164(3) 0.108(5) Uani 0.42 1 d PDU B 2
F10B F 0.3524(7) -0.0208(11) 0.1780(5) 0.089(4) Uani 0.42 1 d PDU B 2
F13 F 0.15365(16) 0.38040(19) 0.05748(9) 0.0397(5) Uani 1 1 d . . .
F14 F 0.07448(19) 0.23041(18) 0.05585(10) 0.0423(5) Uani 1 1 d . . .
F15 F 0.01841(17) 0.33466(19) -0.02117(9) 0.0403(5) Uani 1 1 d . . .
F16 F -0.25453(18) 0.4957(2) 0.11303(11) 0.0529(7) Uani 1 1 d . . .
F17 F -0.31562(17) 0.4570(2) 0.01990(12) 0.0585(7) Uani 1 1 d . . .
F18 F -0.24934(19) 0.6142(2) 0.05162(12) 0.0564(7) Uani 1 1 d . . .
O1 O 0.11814(16) 0.37641(18) 0.25299(10) 0.0248(5) Uani 1 1 d . . .
O2 O 0.32323(18) 0.3366(2) 0.37244(11) 0.0366(6) Uani 1 1 d . . .
O3 O 0.15014(19) 0.4809(2) 0.37815(10) 0.0312(5) Uani 1 1 d . . .
N1 N 0.2217(2) 0.5716(2) 0.23155(11) 0.0229(5) Uani 1 1 d . . .
N2 N 0.2586(2) 0.5696(2) 0.29184(11) 0.0240(6) Uani 1 1 d . . .
N3 N 0.2599(2) 0.3245(2) 0.18731(12) 0.0243(6) Uani 1 1 d . . .
N4 N 0.2247(2) 0.2218(2) 0.18624(12) 0.0253(6) Uani 1 1 d . . .
N5 N 0.0278(2) 0.4348(2) 0.11616(11) 0.0247(6) Uani 1 1 d . . .
N6 N -0.0524(2) 0.4789(2) 0.12364(12) 0.0282(6) Uani 1 1 d . . .
C1 C -0.0204(3) 0.2198(3) 0.18439(17) 0.0356(8) Uani 1 1 d . . .
H1A H -0.0619 0.2670 0.1509 0.053 Uiso 1 1 calc R . .
H1B H -0.0644 0.1626 0.1886 0.053 Uiso 1 1 calc R . .
H1C H 0.0351 0.1865 0.1772 0.053 Uiso 1 1 calc R . .
C2 C 0.0860(4) 0.2070(4) 0.3118(2) 0.0573(13) Uani 1 1 d . . .
H2A H 0.1361 0.1590 0.3067 0.086 Uiso 1 1 calc R . .
H2B H 0.0303 0.1631 0.3134 0.086 Uiso 1 1 calc R . .
H2C H 0.1204 0.2482 0.3489 0.086 Uiso 1 1 calc R . .
C3 C -0.0671(3) 0.3743(4) 0.25689(18) 0.0429(10) Uani 1 1 d . . .
H3A H -0.0393 0.4152 0.2943 0.064 Uiso 1 1 calc R . .
H3B H -0.1207 0.3241 0.2562 0.064 Uiso 1 1 calc R . .
H3C H -0.0970 0.4251 0.2234 0.064 Uiso 1 1 calc R . .
C4 C 0.4931(4) 0.2436(5) 0.4574(2) 0.0692(16) Uani 1 1 d . . .
H4A H 0.5017 0.3045 0.4845 0.104 Uiso 1 1 calc R . .
H4B H 0.5611 0.2164 0.4635 0.104 Uiso 1 1 calc R . .
H4C H 0.4545 0.1850 0.4654 0.104 Uiso 1 1 calc R . .
C5 C 0.4147(4) 0.1726(4) 0.3376(2) 0.0584(13) Uani 1 1 d . . .
H5A H 0.3769 0.1146 0.3467 0.088 Uiso 1 1 calc R . .
H5B H 0.4840 0.1468 0.3456 0.088 Uiso 1 1 calc R . .
H5C H 0.3777 0.1928 0.2956 0.088 Uiso 1 1 calc R . .
C6 C 0.5053(4) 0.3846(5) 0.3696(3) 0.0794(19) Uani 1 1 d . . .
H6A H 0.4732 0.4065 0.3277 0.119 Uiso 1 1 calc R . .
H6B H 0.5726 0.3513 0.3791 0.119 Uiso 1 1 calc R . .
H6C H 0.5146 0.4488 0.3948 0.119 Uiso 1 1 calc R . .
C7 C 0.2624(5) 0.3919(5) 0.4878(2) 0.084(2) Uani 1 1 d U . .
H7A H 0.2474 0.3171 0.4728 0.126 Uiso 1 1 calc R . .
H7B H 0.2668 0.3947 0.5281 0.126 Uiso 1 1 calc R . .
H7C H 0.3282 0.4153 0.4887 0.126 Uiso 1 1 calc R . .
C8 C 0.0483(5) 0.4369(6) 0.4451(2) 0.081(2) Uani 1 1 d U . .
H8A H -0.0083 0.4860 0.4214 0.122 Uiso 1 1 calc R . .
H8B H 0.0588 0.4388 0.4866 0.122 Uiso 1 1 calc R . .
H8C H 0.0311 0.3625 0.4297 0.122 Uiso 1 1 calc R . .
C9 C 0.1895(4) 0.6104(4) 0.4750(2) 0.0543(12) Uani 1 1 d U . .
H9A H 0.2546 0.6379 0.4765 0.081 Uiso 1 1 calc R . .
H9B H 0.1951 0.6048 0.5155 0.081 Uiso 1 1 calc R . .
H9C H 0.1334 0.6606 0.4518 0.081 Uiso 1 1 calc R . .
C10 C 0.2221(3) 0.6921(3) 0.15266(15) 0.0302(7) Uani 1 1 d . . .
C11 C 0.2528(2) 0.6649(3) 0.21566(14) 0.0232(6) Uani 1 1 d . . .
C12 C 0.3113(2) 0.7266(3) 0.26565(14) 0.0256(7) Uani 1 1 d . . .
H12 H 0.3429 0.7955 0.2678 0.031 Uiso 1 1 calc R . .
C13 C 0.3122(2) 0.6625(3) 0.31177(14) 0.0241(6) Uani 1 1 d . A .
C14 C 0.3608(2) 0.6865(3) 0.37612(15) 0.0334(8) Uani 1 1 d DU . .
C15 C 0.4017(3) 0.4195(3) 0.17503(19) 0.0390(9) Uani 1 1 d . . .
C16 C 0.3459(2) 0.3200(3) 0.17779(15) 0.0272(7) Uani 1 1 d . . .
C17 C 0.3684(3) 0.2132(3) 0.17045(16) 0.0308(7) Uani 1 1 d . . .
H17 H 0.4240 0.1858 0.1634 0.037 Uiso 1 1 calc R . .
C18 C 0.2892(3) 0.1554(3) 0.17590(15) 0.0269(7) Uani 1 1 d . B .
C19 C 0.2694(2) 0.0364(3) 0.16993(14) 0.0317(7) Uani 1 1 d DU . .
C20 C 0.0595(3) 0.3359(3) 0.03824(14) 0.0317(8) Uani 1 1 d . . .
C21 C -0.0077(3) 0.3941(3) 0.06016(14) 0.0264(7) Uani 1 1 d . . .
C22 C -0.1130(3) 0.4114(3) 0.03022(15) 0.0316(8) Uani 1 1 d . . .
H22 H -0.1584 0.3917 -0.0094 0.038 Uiso 1 1 calc R . .
C23 C -0.1359(3) 0.4646(3) 0.07203(15) 0.0294(7) Uani 1 1 d . . .
C24 C -0.2374(3) 0.5077(3) 0.06418(18) 0.0388(9) Uani 1 1 d . . .

loop_
_atom_site_aniso_label
_atom_site_aniso_U_11
_atom_site_aniso_U_22
_atom_site_aniso_U_33
_atom_site_aniso_U_23
_atom_site_aniso_U_13
_atom_site_aniso_U_12
Co1 0.0211(2) 0.0203(2) 0.0209(2) -0.00220(16) 0.00781(16) -0.00051(16)
P1 0.0268(4) 0.0273(5) 0.0298(4) 0.0019(4) 0.0104(3) -0.0061(3)
P3 0.0383(5) 0.0273(5) 0.0255(4) 0.0025(4) 0.0151(4) 0.0037(4)
P2 0.0280(4) 0.0391(5) 0.0314(5) -0.0028(4) 0.0085(4) 0.0071(4)
Li1 0.029(3) 0.027(3) 0.027(3) 0.001(2) 0.011(2) 0.001(2)
F1 0.0525(13) 0.0312(11) 0.0227(10) -0.0042(8) 0.0118(9) -0.0094(10)
F2 0.0618(15) 0.0636(17) 0.0334(12) 0.0021(11) 0.0213(11) -0.0309(13)
F3 0.0737(17) 0.0392(13) 0.0342(12) 0.0075(10) 0.0048(12) 0.0218(12)
F4 0.059(6) 0.067(6) 0.019(4) 0.002(4) 0.010(4) -0.037(4)
F5 0.052(4) 0.160(10) 0.029(4) -0.036(7) 0.015(4) -0.061(5)
F6 0.108(9) 0.059(6) 0.048(5) -0.032(5) -0.005(5) 0.032(6)
F4B 0.091(5) 0.095(5) 0.036(3) -0.033(4) 0.033(4) -0.077(4)
F6B 0.068(6) 0.040(4) 0.028(3) -0.002(3) 0.002(3) 0.015(4)
F5B 0.053(3) 0.062(4) 0.029(3) -0.023(3) 0.023(3) -0.009(3)
F7 0.0671(18) 0.0448(15) 0.128(3) -0.0394(17) 0.0673(19) -0.0278(14)
F8 0.0410(14) 0.0579(18) 0.112(3) 0.0464(18) 0.0099(15) -0.0084(13)
F9 0.0307(11) 0.0368(12) 0.0776(17) 0.0039(12) 0.0303(12) 0.0014(10)
F10 0.069(3) 0.033(3) 0.100(5) -0.011(4) 0.067(4) -0.013(3)
F11 0.118(5) 0.029(3) 0.033(3) -0.011(2) 0.040(3) -0.012(4)
F12 0.049(3) 0.025(3) 0.071(4) 0.010(3) 0.000(3) 0.008(2)
F11B 0.158(10) 0.035(5) 0.092(7) 0.001(5) 0.090(7) -0.015(7)
F12B 0.129(9) 0.036(5) 0.079(7) -0.007(5) -0.029(6) -0.018(6)
F10B 0.067(6) 0.044(5) 0.175(11) -0.019(8) 0.069(7) 0.011(4)
F13 0.0335(11) 0.0534(14) 0.0328(11) -0.0036(10) 0.0147(9) -0.0003(10)
F14 0.0582(14) 0.0308(11) 0.0353(12) 0.0002(9) 0.0178(11) 0.0082(10)
F15 0.0442(12) 0.0507(14) 0.0210(10) -0.0034(9) 0.0095(9) 0.0037(11)
F16 0.0336(12) 0.0728(18) 0.0545(15) -0.0008(13) 0.0211(11) 0.0048(12)
F17 0.0253(11) 0.0714(18) 0.0584(16) -0.0195(14) -0.0012(11) -0.0029(11)
F18 0.0434(14) 0.0439(14) 0.0719(18) 0.0078(13) 0.0155(13) 0.0144(11)
O1 0.0219(10) 0.0268(12) 0.0244(11) -0.0026(9) 0.0089(9) -0.0032(9)
O2 0.0263(12) 0.0407(15) 0.0395(14) 0.0063(12) 0.0112(11) 0.0076(11)
O3 0.0362(13) 0.0327(13) 0.0266(12) 0.0016(10) 0.0153(10) 0.0064(11)
N1 0.0261(13) 0.0221(13) 0.0204(13) 0.0005(10) 0.0100(11) -0.0007(11)
N2 0.0273(13) 0.0241(14) 0.0200(13) -0.0030(10) 0.0096(11) -0.0047(11)
N3 0.0220(12) 0.0232(14) 0.0277(14) -0.0012(11) 0.0108(11) 0.0002(11)
N4 0.0271(13) 0.0246(14) 0.0243(13) -0.0006(11) 0.0111(11) 0.0010(11)
N5 0.0260(13) 0.0248(14) 0.0200(13) -0.0025(11) 0.0068(11) -0.0011(11)
N6 0.0244(13) 0.0274(15) 0.0286(14) -0.0018(12) 0.0073(11) 0.0016(11)
C1 0.0304(17) 0.0332(19) 0.042(2) -0.0073(16) 0.0139(16) -0.0085(15)
C2 0.059(3) 0.043(2) 0.049(3) 0.014(2) 0.003(2) -0.016(2)
C3 0.0315(19) 0.061(3) 0.040(2) -0.0079(19) 0.0192(17) -0.0108(18)
C4 0.055(3) 0.091(4) 0.039(2) -0.004(3) 0.000(2) 0.036(3)
C5 0.062(3) 0.060(3) 0.042(2) -0.012(2) 0.011(2) 0.015(2)
C6 0.054(3) 0.064(3) 0.144(6) 0.006(4) 0.064(4) 0.008(3)
C7 0.122(5) 0.091(4) 0.030(2) 0.011(3) 0.024(3) 0.067(4)
C8 0.084(4) 0.123(5) 0.044(3) -0.001(3) 0.035(3) -0.047(4)
C9 0.091(4) 0.039(2) 0.041(2) -0.0051(19) 0.037(2) -0.005(2)
C10 0.0372(18) 0.0236(16) 0.0255(17) -0.0005(13) 0.0095(14) -0.0036(14)
C11 0.0252(15) 0.0196(15) 0.0231(15) 0.0012(12) 0.0088(12) -0.0007(12)
C12 0.0242(15) 0.0238(16) 0.0285(16) -0.0031(13) 0.0110(13) -0.0041(13)
C13 0.0236(15) 0.0250(16) 0.0233(15) -0.0058(12) 0.0099(12) -0.0054(13)
C14 0.0384(19) 0.0332(19) 0.0273(17) -0.0082(14) 0.0129(15) -0.0112(16)
C15 0.0266(17) 0.032(2) 0.058(3) 0.0011(18) 0.0187(17) 0.0007(15)
C16 0.0245(15) 0.0239(16) 0.0336(18) -0.0003(14) 0.0130(14) 0.0005(13)
C17 0.0317(17) 0.0288(18) 0.0374(19) -0.0012(15) 0.0201(15) 0.0057(14)
C18 0.0287(16) 0.0256(17) 0.0283(16) -0.0024(13) 0.0142(13) 0.0016(13)
C19 0.0366(18) 0.0282(18) 0.0335(18) -0.0002(14) 0.0183(15) 0.0002(15)
C20 0.0364(18) 0.0348(19) 0.0198(15) -0.0004(14) 0.0081(14) -0.0025(15)
C21 0.0306(16) 0.0228(16) 0.0215(15) -0.0008(12) 0.0073(13) -0.0033(13)
C22 0.0325(17) 0.0302(18) 0.0242(16) -0.0008(14) 0.0049(14) -0.0027(14)
C23 0.0258(16) 0.0278(17) 0.0277(17) -0.0007(14) 0.0050(13) -0.0009(13)
C24 0.0260(17) 0.040(2) 0.041(2) -0.0033(17) 0.0054(15) -0.0027(15)

loop_
_atom_type_symbol
_atom_type_description
_atom_type_scat_dispersion_real
_atom_type_scat_dispersion_imag
_atom_type_scat_source
C C 0.0033 0.0016 'International Tables Vol C Tables 4.2.6.8 and 6.1.1.4'
Co Co 0.3494 0.9721 'International Tables Vol C Tables 4.2.6.8 and 6.1.1.4'
F F 0.0171 0.0103 'International Tables Vol C Tables 4.2.6.8 and 6.1.1.4'
Li Li -0.0003 0.0001 'International Tables Vol C Tables 4.2.6.8 and 6.1.1.4'
N N 0.0061 0.0033 'International Tables Vol C Tables 4.2.6.8 and 6.1.1.4'
O O 0.0106 0.0060 'International Tables Vol C Tables 4.2.6.8 and 6.1.1.4'
P P 0.1023 0.0942 'International Tables Vol C Tables 4.2.6.8 and 6.1.1.4'
H H 0.0000 0.0000 'International Tables Vol C Tables 4.2.6.8 and 6.1.1.4'

loop_
_geom_angle_atom_site_label_1
_geom_angle_atom_site_label_2
_geom_angle_atom_site_label_3
_geom_angle
N5 Co1 N3 112.70(11)
N5 Co1 O1 105.17(10)
N3 Co1 O1 105.84(10)
N5 Co1 N1 119.69(11)
N3 Co1 N1 113.94(11)
O1 Co1 N1 96.65(10)
N5 Co1 Li1 136.10(13)
N3 Co1 Li1 101.71(13)
O1 Co1 Li1 36.84(12)
N1 Co1 Li1 64.58(13)
O1 P1 C2 109.48(18)
O1 P1 C3 109.65(17)
C2 P1 C3 108.6(2)
O1 P1 C1 113.04(16)
C2 P1 C1 107.7(2)
C3 P1 C1 108.30(18)
C2 P1 Li1 82.53(18)
C3 P1 Li1 99.38(17)
C1 P1 Li1 144.90(17)
O3 P3 C7 113.54(19)
O3 P3 C8 111.7(2)
C7 P3 C8 106.8(3)
O3 P3 C9 113.08(18)
C7 P3 C9 106.6(3)
C8 P3 C9 104.5(3)
O2 P2 C4 111.4(2)
O2 P2 C5 113.8(2)
C4 P2 C5 105.8(2)
O2 P2 C6 111.8(2)
C4 P2 C6 106.7(3)
C5 P2 C6 106.9(3)
O2 Li1 O3 110.9(3)
O2 Li1 O1 109.7(3)
O3 Li1 O1 109.8(3)
O2 Li1 N2 117.7(3)
O3 Li1 N2 113.9(3)
O1 Li1 N2 93.2(2)
O2 Li1 P1 103.6(2)
O3 Li1 P1 90.5(2)
O1 Li1 P1 25.27(10)
N2 Li1 P1 116.7(2)
O2 Li1 Co1 110.4(2)
O3 Li1 Co1 134.3(3)
O1 Li1 Co1 36.00(12)
N2 Li1 Co1 60.40(16)
P1 Li1 Co1 61.26(11)
P1 O1 Co1 132.81(13)
P1 O1 Li1 120.0(2)
Co1 O1 Li1 107.16(19)
P2 O2 Li1 148.0(2)
P3 O3 Li1 140.8(2)
C11 N1 N2 108.6(2)
C11 N1 Co1 135.5(2)
N2 N1 Co1 114.88(19)
C13 N2 N1 106.3(3)
C13 N2 Li1 134.5(3)
N1 N2 Li1 119.1(2)
N4 N3 C16 108.6(3)
N4 N3 Co1 109.93(19)
C16 N3 Co1 140.7(2)
C18 N4 N3 106.7(3)
N6 N5 C21 108.9(3)
N6 N5 Co1 113.2(2)
C21 N5 Co1 137.5(2)
C23 N6 N5 106.1(3)
P1 C1 H1A 109.5
P1 C1 H1B 109.5
H1A C1 H1B 109.5
P1 C1 H1C 109.5
H1A C1 H1C 109.5
H1B C1 H1C 109.5
P1 C2 H2A 109.5
P1 C2 H2B 109.5
H2A C2 H2B 109.5
P1 C2 H2C 109.5
H2A C2 H2C 109.5
H2B C2 H2C 109.5
P1 C3 H3A 109.5
P1 C3 H3B 109.5
H3A C3 H3B 109.5
P1 C3 H3C 109.5
H3A C3 H3C 109.5
H3B C3 H3C 109.5
P2 C4 H4A 109.5
P2 C4 H4B 109.5
H4A C4 H4B 109.5
P2 C4 H4C 109.5
H4A C4 H4C 109.5
H4B C4 H4C 109.5
P2 C5 H5A 109.5
P2 C5 H5B 109.5
H5A C5 H5B 109.5
P2 C5 H5C 109.5
H5A C5 H5C 109.5
H5B C5 H5C 109.5
P2 C6 H6A 109.5
P2 C6 H6B 109.5
H6A C6 H6B 109.5
P2 C6 H6C 109.5
H6A C6 H6C 109.5
H6B C6 H6C 109.5
P3 C7 H7A 109.5
P3 C7 H7B 109.5
H7A C7 H7B 109.5
P3 C7 H7C 109.5
H7A C7 H7C 109.5
H7B C7 H7C 109.5
P3 C8 H8A 109.5
P3 C8 H8B 109.5
H8A C8 H8B 109.5
P3 C8 H8C 109.5
H8A C8 H8C 109.5
H8B C8 H8C 109.5
P3 C9 H9A 109.5
P3 C9 H9B 109.5
H9A C9 H9B 109.5
P3 C9 H9C 109.5
H9A C9 H9C 109.5
H9B C9 H9C 109.5
F1 C10 F3 106.7(3)
F1 C10 F2 106.4(3)
F3 C10 F2 105.7(3)
F1 C10 C11 112.2(3)
F3 C10 C11 113.0(3)
F2 C10 C11 112.4(3)
N1 C11 C12 110.4(3)
N1 C11 C10 121.4(3)
C12 C11 C10 128.2(3)
C13 C12 C11 102.7(3)
C13 C12 H12 128.7
C11 C12 H12 128.7
N2 C13 C12 112.1(3)
N2 C13 C14 119.8(3)
C12 C13 C14 128.2(3)
F6 C14 F5 107.1(6)
F4B C14 F6B 107.3(5)
F6 C14 F4 105.5(6)
F5 C14 F4 105.1(6)
F4B C14 F5B 104.6(5)
F6B C14 F5B 104.5(5)
F6 C14 C13 117.5(7)
F4B C14 C13 114.3(6)
F5 C14 C13 109.2(7)
F6B C14 C13 115.1(6)
F4 C14 C13 111.6(7)
F5B C14 C13 110.2(4)
F7 C15 F9 107.3(3)
F7 C15 F8 104.8(4)
F9 C15 F8 104.6(3)
F7 C15 C16 113.9(3)
F9 C15 C16 112.2(3)
F8 C15 C16 113.3(3)
N3 C16 C17 110.1(3)
N3 C16 C15 121.9(3)
C17 C16 C15 128.0(3)
C16 C17 C18 102.8(3)
C16 C17 H17 128.6
C18 C17 H17 128.6
N4 C18 C17 111.7(3)
N4 C18 C19 120.0(3)
C17 C18 C19 128.2(3)
F10 C19 F11 105.8(5)
F11B C19 F12B 106.2(6)
F11B C19 F10B 105.3(6)
F12B C19 F10B 105.1(6)
F10 C19 F12 106.4(5)
F11 C19 F12 105.7(5)
F11B C19 C18 114.7(7)
F10 C19 C18 112.7(5)
F11 C19 C18 113.7(5)
F12B C19 C18 112.0(7)
F10B C19 C18 112.8(7)
F12 C19 C18 111.9(5)
F15 C20 F13 107.2(3)
F15 C20 F14 106.3(3)
F13 C20 F14 106.2(3)
F15 C20 C21 111.5(3)
F13 C20 C21 112.9(3)
F14 C20 C21 112.2(3)
N5 C21 C22 109.6(3)
N5 C21 C20 122.7(3)
C22 C21 C20 127.5(3)
C21 C22 C23 103.1(3)
C21 C22 H22 128.5
C23 C22 H22 128.5
N6 C23 C22 112.3(3)
N6 C23 C24 120.1(3)
C22 C23 C24 127.5(3)
F18 C24 F17 106.5(3)
F18 C24 F16 105.2(3)
F17 C24 F16 106.1(3)
F18 C24 C23 113.5(3)
F17 C24 C23 111.7(3)
F16 C24 C23 113.2(3)

loop_
_geom_bond_atom_site_label_1
_geom_bond_atom_site_label_2
_geom_bond_distance
Co1 N5 1.991(3)
Co1 N3 1.993(3)
Co1 O1 1.994(2)
Co1 N1 2.006(3)
Co1 Li1 3.242(6)
P1 O1 1.524(2)
P1 C2 1.774(4)
P1 C3 1.781(4)
P1 C1 1.787(4)
P1 Li1 3.092(6)
P3 O3 1.494(2)
P3 C7 1.768(5)
P3 C8 1.772(5)
P3 C9 1.784(4)
P2 O2 1.486(3)
P2 C4 1.776(5)
P2 C5 1.782(5)
P2 C6 1.784(5)
Li1 O2 1.873(6)
Li1 O3 1.899(6)
Li1 O1 2.034(6)
Li1 N2 2.082(6)
F1 C10 1.330(4)
F2 C10 1.352(4)
F3 C10 1.337(4)
F4 C14 1.336(6)
F5 C14 1.322(6)
F6 C14 1.318(6)
F4B C14 1.322(6)
F6B C14 1.324(6)
F5B C14 1.343(5)
F7 C15 1.326(5)
F8 C15 1.344(5)
F9 C15 1.338(4)
F10 C19 1.315(5)
F11 C19 1.315(5)
F12 C19 1.323(5)
F11B C19 1.313(6)
F12B C19 1.317(6)
F10B C19 1.322(6)
F13 C20 1.341(4)
F14 C20 1.355(4)
F15 C20 1.338(4)
F16 C24 1.351(5)
F17 C24 1.341(4)
F18 C24 1.339(5)
N1 C11 1.350(4)
N1 N2 1.362(4)
N2 C13 1.346(4)
N3 N4 1.354(4)
N3 C16 1.357(4)
N4 C18 1.339(4)
N5 N6 1.357(4)
N5 C21 1.358(4)
N6 C23 1.340(4)
C1 H1A 0.9800
C1 H1B 0.9800
C1 H1C 0.9800
C2 H2A 0.9800
C2 H2B 0.9800
C2 H2C 0.9800
C3 H3A 0.9800
C3 H3B 0.9800
C3 H3C 0.9800
C4 H4A 0.9800
C4 H4B 0.9800
C4 H4C 0.9800
C5 H5A 0.9800
C5 H5B 0.9800
C5 H5C 0.9800
C6 H6A 0.9800
C6 H6B 0.9800
C6 H6C 0.9800
C7 H7A 0.9800
C7 H7B 0.9800
C7 H7C 0.9800
C8 H8A 0.9800
C8 H8B 0.9800
C8 H8C 0.9800
C9 H9A 0.9800
C9 H9B 0.9800
C9 H9C 0.9800
C10 C11 1.475(4)
C11 C12 1.390(4)
C12 C13 1.389(5)
C12 H12 0.9500
C13 C14 1.477(4)
C15 C16 1.478(5)
C16 C17 1.382(5)
C17 C18 1.397(5)
C17 H17 0.9500
C18 C19 1.483(5)
C20 C21 1.483(5)
C21 C22 1.384(5)
C22 C23 1.385(5)
C22 H22 0.9500
C23 C24 1.482(5)

loop_
_geom_torsion_atom_site_label_1
_geom_torsion_atom_site_label_2
_geom_torsion_atom_site_label_3
_geom_torsion_atom_site_label_4
_geom_torsion
O1 P1 Li1 O2 -107.5(3)
C2 P1 Li1 O2 33.8(3)
C3 P1 Li1 O2 141.5(3)
C1 P1 Li1 O2 -76.5(4)
O1 P1 Li1 O3 140.9(3)
C2 P1 Li1 O3 -77.9(3)
C3 P1 Li1 O3 29.8(2)
C1 P1 Li1 O3 171.9(2)
C2 P1 Li1 O1 141.2(3)
C3 P1 Li1 O1 -111.1(3)
C1 P1 Li1 O1 31.0(4)
O1 P1 Li1 N2 23.6(2)
C2 P1 Li1 N2 164.8(3)
C3 P1 Li1 N2 -87.5(3)
C1 P1 Li1 N2 54.6(4)
O1 P1 Li1 Co1 -1.47(18)
C2 P1 Li1 Co1 139.7(2)
C3 P1 Li1 Co1 -112.55(16)
C1 P1 Li1 Co1 29.5(3)
N5 Co1 Li1 O2 136.6(2)
N3 Co1 Li1 O2 -5.0(3)
O1 Co1 Li1 O2 95.8(3)
N1 Co1 Li1 O2 -116.2(3)
N5 Co1 Li1 O3 -16.7(5)
N3 Co1 Li1 O3 -158.4(3)
O1 Co1 Li1 O3 -57.5(3)
N1 Co1 Li1 O3 90.5(4)
N5 Co1 Li1 O1 40.8(3)
N3 Co1 Li1 O1 -100.85(19)
N1 Co1 Li1 O1 148.0(2)
N5 Co1 Li1 N2 -112.35(19)
N3 Co1 Li1 N2 106.04(17)
O1 Co1 Li1 N2 -153.1(3)
N1 Co1 Li1 N2 -5.08(14)
N5 Co1 Li1 P1 41.8(2)
N3 Co1 Li1 P1 -99.78(11)
O1 Co1 Li1 P1 1.07(13)
N1 Co1 Li1 P1 149.09(14)
C2 P1 O1 Co1 135.9(2)
C3 P1 O1 Co1 -105.0(2)
C1 P1 O1 Co1 15.9(3)
Li1 P1 O1 Co1 177.1(3)
C2 P1 O1 Li1 -41.2(3)
C3 P1 O1 Li1 77.8(3)
C1 P1 O1 Li1 -161.2(2)
N5 Co1 O1 P1 30.6(2)
N3 Co1 O1 P1 -89.0(2)
N1 Co1 O1 P1 153.80(19)
Li1 Co1 O1 P1 -177.4(3)
N5 Co1 O1 Li1 -152.0(2)
N3 Co1 O1 Li1 88.5(2)
N1 Co1 O1 Li1 -28.8(2)
O2 Li1 O1 P1 80.0(3)
O3 Li1 O1 P1 -42.1(4)
N2 Li1 O1 P1 -158.99(18)
Co1 Li1 O1 P1 177.8(3)
O2 Li1 O1 Co1 -97.8(3)
O3 Li1 O1 Co1 140.1(2)
N2 Li1 O1 Co1 23.2(2)
P1 Li1 O1 Co1 -177.8(3)
C4 P2 O2 Li1 147.4(5)
C5 P2 O2 Li1 -93.1(5)
C6 P2 O2 Li1 28.1(6)
O3 Li1 O2 P2 -151.5(3)
O1 Li1 O2 P2 87.1(5)
N2 Li1 O2 P2 -17.7(7)
P1 Li1 O2 P2 112.7(4)
Co1 Li1 O2 P2 48.7(5)
C7 P3 O3 Li1 -14.9(5)
C8 P3 O3 Li1 -135.8(4)
C9 P3 O3 Li1 106.7(4)
O2 Li1 O3 P3 18.7(5)
O1 Li1 O3 P3 140.1(3)
N2 Li1 O3 P3 -116.8(4)
P1 Li1 O3 P3 123.5(3)
Co1 Li1 O3 P3 171.9(2)
N5 Co1 N1 C11 -55.2(3)
N3 Co1 N1 C11 82.5(3)
O1 Co1 N1 C11 -166.9(3)
Li1 Co1 N1 C11 174.5(3)
N5 Co1 N1 N2 137.8(2)
N3 Co1 N1 N2 -84.5(2)
O1 Co1 N1 N2 26.1(2)
Li1 Co1 N1 N2 7.5(2)
C11 N1 N2 C13 -0.2(3)
Co1 N1 N2 C13 170.3(2)
C11 N1 N2 Li1 177.5(3)
Co1 N1 N2 Li1 -12.1(3)
O2 Li1 N2 C13 -76.6(5)
O3 Li1 N2 C13 55.8(5)
O1 Li1 N2 C13 169.2(3)
P1 Li1 N2 C13 159.3(3)
Co1 Li1 N2 C13 -175.4(4)
O2 Li1 N2 N1 106.6(4)
O3 Li1 N2 N1 -121.0(3)
O1 Li1 N2 N1 -7.7(3)
P1 Li1 N2 N1 -17.6(4)
Co1 Li1 N2 N1 7.8(2)
N5 Co1 N3 N4 -68.1(2)
O1 Co1 N3 N4 46.4(2)
N1 Co1 N3 N4 151.30(19)
Li1 Co1 N3 N4 84.1(2)
N5 Co1 N3 C16 99.9(4)
O1 Co1 N3 C16 -145.6(3)
N1 Co1 N3 C16 -40.7(4)
Li1 Co1 N3 C16 -107.9(4)
C16 N3 N4 C18 -0.2(3)
Co1 N3 N4 C18 171.8(2)
N3 Co1 N5 N6 160.3(2)
O1 Co1 N5 N6 45.4(2)
N1 Co1 N5 N6 -61.6(2)
Li1 Co1 N5 N6 21.5(3)
N3 Co1 N5 C21 -10.5(4)
O1 Co1 N5 C21 -125.3(3)
N1 Co1 N5 C21 127.7(3)
Li1 Co1 N5 C21 -149.2(3)
C21 N5 N6 C23 0.0(4)
Co1 N5 N6 C23 -173.4(2)
N2 N1 C11 C12 0.0(4)
Co1 N1 C11 C12 -167.5(2)
N2 N1 C11 C10 -178.2(3)
Co1 N1 C11 C10 14.3(5)
F1 C10 C11 N1 -16.3(5)
F3 C10 C11 N1 104.4(4)
F2 C10 C11 N1 -136.1(3)
F1 C10 C11 C12 165.9(3)
F3 C10 C11 C12 -73.5(4)
F2 C10 C11 C12 46.0(5)
N1 C11 C12 C13 0.1(4)
C10 C11 C12 C13 178.1(3)
N1 N2 C13 C12 0.2(4)
Li1 N2 C13 C12 -176.9(3)
N1 N2 C13 C14 178.6(3)
Li1 N2 C13 C14 1.5(5)
C11 C12 C13 N2 -0.2(4)
C11 C12 C13 C14 -178.4(3)
N2 C13 C14 F6 -105.6(7)
C12 C13 C14 F6 72.5(7)
N2 C13 C14 F4B 155.9(5)
C12 C13 C14 F4B -26.0(7)
N2 C13 C14 F5 132.2(7)
C12 C13 C14 F5 -49.7(7)
N2 C13 C14 F6B 31.2(6)
C12 C13 C14 F6B -150.7(6)
N2 C13 C14 F4 16.5(7)
C12 C13 C14 F4 -165.4(7)
N2 C13 C14 F5B -86.7(5)
C12 C13 C14 F5B 91.4(5)
N4 N3 C16 C17 -0.2(4)
Co1 N3 C16 C17 -168.3(3)
N4 N3 C16 C15 178.6(3)
Co1 N3 C16 C15 10.6(6)
F7 C15 C16 N3 43.2(5)
F9 C15 C16 N3 165.3(3)
F8 C15 C16 N3 -76.5(5)
F7 C15 C16 C17 -138.3(4)
F9 C15 C16 C17 -16.2(6)
F8 C15 C16 C17 102.0(5)
N3 C16 C17 C18 0.4(4)
C15 C16 C17 C18 -178.3(4)
N3 N4 C18 C17 0.5(4)
N3 N4 C18 C19 -177.8(3)
C16 C17 C18 N4 -0.5(4)
C16 C17 C18 C19 177.5(3)
N4 C18 C19 F11B -40.0(7)
C17 C18 C19 F11B 142.0(6)
N4 C18 C19 F10 -10.7(5)
C17 C18 C19 F10 171.3(5)
N4 C18 C19 F11 109.6(5)
C17 C18 C19 F11 -68.3(6)
N4 C18 C19 F12B 81.1(7)
C17 C18 C19 F12B -96.9(7)
N4 C18 C19 F10B -160.6(6)
C17 C18 C19 F10B 21.5(7)
N4 C18 C19 F12 -130.6(4)
C17 C18 C19 F12 51.4(6)
N6 N5 C21 C22 -0.1(4)
Co1 N5 C21 C22 170.9(3)
N6 N5 C21 C20 -177.4(3)
Co1 N5 C21 C20 -6.4(5)
F15 C20 C21 N5 -160.0(3)
F13 C20 C21 N5 -39.1(5)
F14 C20 C21 N5 80.9(4)
F15 C20 C21 C22 23.3(5)
F13 C20 C21 C22 144.2(3)
F14 C20 C21 C22 -95.8(4)
N5 C21 C22 C23 0.2(4)
C20 C21 C22 C23 177.2(3)
N5 N6 C23 C22 0.1(4)
N5 N6 C23 C24 -177.7(3)
C21 C22 C23 N6 -0.2(4)
C21 C22 C23 C24 177.4(4)
N6 C23 C24 F18 80.3(5)
C22 C23 C24 F18 -97.0(5)
N6 C23 C24 F17 -159.2(3)
C22 C23 C24 F17 23.4(6)
N6 C23 C24 F16 -39.5(5)
C22 C23 C24 F16 143.1(4)
